data_4030633
loop_
_publ_author_name
'Fan, Yu-Shiou'
'Das, Utpal'
'Hsiao, Ming-Yu'
'Liu, Meng-Hsien'
'Lin, Wenwei'

_publ_section_title
;
 Chemoselective intramolecular Wittig reactions for the synthesis of
 oxazoles and benzofurans.
;
_journal_issue 23
_journal_name_full 'The Journal of organic chemistry'
_journal_page_first 11567
_journal_page_last 11582
_journal_paper_doi 10.1021/jo502232q
_journal_volume 79
_journal_year 2014
_chemical_formula_moiety 'C23 H13 Br F3 N O3'
_chemical_formula_sum 'C23 H13 Br F3 N O3'
_chemical_formula_weight 488.25
_chemical_name_systematic
;
 ?
;
_space_group_IT_number 14
_symmetry_cell_setting monoclinic
_symmetry_space_group_name_Hall '-P 2ybc'
_symmetry_space_group_name_H-M 'P 1 21/c 1'
_atom_sites_solution_hydrogens geom
_atom_sites_solution_primary direct
_atom_sites_solution_secondary difmap
_audit_creation_method SHELXL-97
_cell_angle_alpha 90.00
_cell_angle_beta 102.562(2)
_cell_angle_gamma 90.00
_cell_formula_units_Z 4
_cell_length_a 15.4319(6)
_cell_length_b 17.3202(7)
_cell_length_c 7.7726(3)
_cell_measurement_reflns_used 0
_cell_measurement_temperature 296(2)
_cell_measurement_theta_max 0
_cell_measurement_theta_min 0
_cell_volume 2027.76(14)
_computing_molecular_graphics 'Ortep-3 for Windows (Farrugia, 1997)'
_computing_publication_material 'WinGX publication routines (Farrugia, 1999)'
_computing_structure_refinement 'SHELXL-97 (Sheldrick, 1997)'
_computing_structure_solution 'SHELXS-86 (Sheldrick, 1986)'
_diffrn_ambient_temperature 296(2)
_diffrn_measured_fraction_theta_full 0.997
_diffrn_measured_fraction_theta_max 0.997
_diffrn_radiation_monochromator graphite
_diffrn_radiation_source 'fine-focus sealed tube'
_diffrn_radiation_type MoK\a
_diffrn_radiation_wavelength 0.71073
_diffrn_reflns_av_R_equivalents 0.0394
_diffrn_reflns_av_sigmaI/netI 0.0448
_diffrn_reflns_limit_h_max 17
_diffrn_reflns_limit_h_min -18
_diffrn_reflns_limit_k_max 18
_diffrn_reflns_limit_k_min -20
_diffrn_reflns_limit_l_max 9
_diffrn_reflns_limit_l_min -8
_diffrn_reflns_number 12765
_diffrn_reflns_theta_full 25.03
_diffrn_reflns_theta_max 25.03
_diffrn_reflns_theta_min 1.35
_exptl_absorpt_coefficient_mu 2.080
_exptl_absorpt_correction_T_max 0.6692
_exptl_absorpt_correction_T_min 0.2938
_exptl_absorpt_correction_type multi-scan
_exptl_crystal_colour colorless
_exptl_crystal_density_diffrn 1.599
_exptl_crystal_density_method 'not measured'
_exptl_crystal_description prism
_exptl_crystal_F_000 976
_exptl_crystal_size_max 0.78
_exptl_crystal_size_mid 0.35
_exptl_crystal_size_min 0.21
_refine_diff_density_max 0.457
_refine_diff_density_min -0.541
_refine_diff_density_rms 0.144
_refine_ls_extinction_method none
_refine_ls_goodness_of_fit_ref 1.122
_refine_ls_hydrogen_treatment constr
_refine_ls_matrix_type full
_refine_ls_number_parameters 280
_refine_ls_number_reflns 3578
_refine_ls_number_restraints 0
_refine_ls_restrained_S_all 1.122
_refine_ls_R_factor_all 0.0537
_refine_ls_R_factor_gt 0.0318
_refine_ls_shift/su_max 0.000
_refine_ls_shift/su_mean 0.000
_refine_ls_structure_factor_coef Fsqd
_refine_ls_weighting_details 'calc w=1/[\s^2^(Fo^2^)+(0.0592P)^2^+0.0000P] where P=(Fo^2^+2Fc^2^)/3'
_refine_ls_weighting_scheme calc
_refine_ls_wR_factor_gt 0.0805
_refine_ls_wR_factor_ref 0.1084
_reflns_number_gt 2769
_reflns_number_total 3578
_reflns_threshold_expression >2sigma(I)
_cod_data_source_file jo502232q_si_002.cif
_cod_data_source_block 15270
_cod_original_sg_symbol_H-M 'P 21/c'
_cod_database_code 4030633

loop_
_symmetry_equiv_pos_as_xyz
'x, y, z'
'-x, y+1/2, -z+1/2'
'-x, -y, -z'
'x, -y-1/2, z-1/2'

loop_
_atom_site_label
_atom_site_type_symbol
_atom_site_fract_x
_atom_site_fract_y
_atom_site_fract_z
_atom_site_U_iso_or_equiv
_atom_site_adp_type
_atom_site_occupancy
_atom_site_symmetry_multiplicity
_atom_site_calc_flag
_atom_site_refinement_flags
C1 C 0.1891(2) 0.18039(18) 0.1513(4) 0.0298(7) Uani 1 1 d .
C2 C 0.2677(2) 0.17451(19) 0.0936(4) 0.0337(8) Uani 1 1 d .
H2 H 0.2908 0.1264 0.0746 0.040 Uiso 1 1 calc R
C3 C 0.3111(2) 0.24148(18) 0.0650(4) 0.0314(8) Uani 1 1 d .
H3 H 0.3635 0.2386 0.0247 0.038 Uiso 1 1 calc R
C4 C 0.2774(2) 0.31202(18) 0.0957(3) 0.0281(7) Uani 1 1 d .
C5 C 0.19823(19) 0.31887(18) 0.1558(3) 0.0274(7) Uani 1 1 d .
C6 C 0.1551(2) 0.25116(18) 0.1823(3) 0.0310(7) Uani 1 1 d .
H6 H 0.1024 0.2536 0.2216 0.037 Uiso 1 1 calc R
C7 C 0.3888(2) 0.40597(19) 0.1802(4) 0.0333(8) Uani 1 1 d .
C8 C 0.4126(2) 0.48563(19) 0.1428(4) 0.0341(8) Uani 1 1 d .
C9 C 0.4849(2) 0.5189(2) 0.2537(6) 0.0515(10) Uani 1 1 d .
H9 H 0.5197 0.4901 0.3439 0.062 Uiso 1 1 calc R
C10 C 0.5053(3) 0.5951(3) 0.2300(8) 0.0722(15) Uani 1 1 d .
H10 H 0.5536 0.6175 0.3062 0.087 Uiso 1 1 calc R
C11 C 0.4562(3) 0.6382(3) 0.0974(7) 0.0699(14) Uani 1 1 d .
H11 H 0.4710 0.6894 0.0827 0.084 Uiso 1 1 calc R
C12 C 0.3852(4) 0.6054(2) -0.0135(6) 0.0634(12) Uani 1 1 d .
H12 H 0.3516 0.6345 -0.1047 0.076 Uiso 1 1 calc R
C13 C 0.3626(3) 0.5296(2) 0.0082(5) 0.0489(10) Uani 1 1 d .
H13 H 0.3137 0.5079 -0.0677 0.059 Uiso 1 1 calc R
C14 C 0.1663(2) 0.39425(18) 0.2019(4) 0.0284(7) Uani 1 1 d .
C15 C 0.0824(2) 0.42040(18) 0.1946(4) 0.0299(7) Uani 1 1 d .
C16 C -0.0075(2) 0.3875(2) 0.1329(4) 0.0377(8) Uani 1 1 d .
C17 C 0.1755(2) 0.50886(18) 0.3116(4) 0.0285(7) Uani 1 1 d .
C18 C 0.2048(2) 0.58225(17) 0.3941(4) 0.0291(7) Uani 1 1 d .
C19 C 0.2944(2) 0.59964(19) 0.4299(5) 0.0391(9) Uani 1 1 d .
H19 H 0.3342 0.5651 0.3976 0.047 Uiso 1 1 calc R
C20 C 0.3249(2) 0.6670(2) 0.5123(5) 0.0471(9) Uani 1 1 d .
H20 H 0.3853 0.6782 0.5359 0.057 Uiso 1 1 calc R
C21 C 0.2665(3) 0.7187(2) 0.5607(4) 0.0457(9) Uani 1 1 d .
H21 H 0.2873 0.7646 0.6171 0.055 Uiso 1 1 calc R
C22 C 0.1778(2) 0.7021(2) 0.5254(4) 0.0453(9) Uani 1 1 d .
H22 H 0.1384 0.7369 0.5583 0.054 Uiso 1 1 calc R
C23 C 0.1459(2) 0.6346(2) 0.4418(4) 0.0396(8) Uani 1 1 d .
H23 H 0.0854 0.6241 0.4174 0.048 Uiso 1 1 calc R
N1 N 0.22466(16) 0.45271(15) 0.2767(3) 0.0286(6) Uani 1 1 d .
O1 O 0.08643(13) 0.49335(12) 0.2642(2) 0.0309(5) Uani 1 1 d .
O2 O 0.31845(14) 0.37962(12) 0.0554(2) 0.0305(5) Uani 1 1 d .
O3 O 0.42436(15) 0.36727(15) 0.3031(3) 0.0480(6) Uani 1 1 d .
F1 F -0.01370(12) 0.34681(12) -0.0142(2) 0.0506(5) Uani 1 1 d .
F2 F -0.03045(14) 0.33979(13) 0.2503(3) 0.0568(6) Uani 1 1 d .
F3 F -0.06944(13) 0.44273(13) 0.1003(3) 0.0571(6) Uani 1 1 d .
Br1 Br 0.12903(2) 0.089272(19) 0.19144(4) 0.03992(15) Uani 1 1 d .

loop_
_atom_site_aniso_label
_atom_site_aniso_U_11
_atom_site_aniso_U_22
_atom_site_aniso_U_33
_atom_site_aniso_U_23
_atom_site_aniso_U_13
_atom_site_aniso_U_12
C1 0.0360(19) 0.0231(18) 0.0278(14) -0.0025(14) 0.0015(14) -0.0035(14)
C2 0.0364(19) 0.0277(19) 0.0347(16) -0.0058(15) 0.0025(15) 0.0032(15)
C3 0.0275(18) 0.035(2) 0.0319(15) -0.0056(14) 0.0063(14) 0.0032(15)
C4 0.0294(18) 0.0289(19) 0.0257(14) -0.0003(14) 0.0054(13) -0.0013(14)
C5 0.0313(18) 0.0258(18) 0.0243(13) -0.0025(13) 0.0044(13) 0.0022(14)
C6 0.0330(18) 0.030(2) 0.0294(15) -0.0014(14) 0.0062(14) -0.0013(15)
C7 0.0264(18) 0.038(2) 0.0379(17) -0.0014(17) 0.0117(16) -0.0019(16)
C8 0.033(2) 0.031(2) 0.0436(18) 0.0003(16) 0.0204(16) 0.0004(16)
C9 0.031(2) 0.041(2) 0.084(3) -0.005(2) 0.016(2) -0.0040(18)
C10 0.039(3) 0.046(3) 0.138(5) -0.024(3) 0.032(3) -0.012(2)
C11 0.074(3) 0.031(3) 0.123(4) 0.000(3) 0.062(3) -0.001(3)
C12 0.095(4) 0.037(3) 0.068(3) 0.009(2) 0.038(3) 0.008(2)
C13 0.066(3) 0.040(2) 0.0461(19) 0.0034(18) 0.024(2) -0.002(2)
C14 0.0306(18) 0.0280(19) 0.0276(15) 0.0007(13) 0.0087(14) -0.0008(15)
C15 0.033(2) 0.0248(19) 0.0315(16) -0.0024(14) 0.0070(14) -0.0006(14)
C16 0.035(2) 0.037(2) 0.0422(18) -0.0013(17) 0.0116(16) -0.0011(17)
C17 0.0325(19) 0.0261(18) 0.0287(15) 0.0042(14) 0.0103(14) 0.0016(15)
C18 0.0333(19) 0.0243(18) 0.0308(15) 0.0011(13) 0.0096(14) -0.0006(14)
C19 0.035(2) 0.034(2) 0.051(2) -0.0080(17) 0.0138(17) -0.0014(16)
C20 0.042(2) 0.044(2) 0.057(2) -0.0101(19) 0.0131(19) -0.0109(19)
C21 0.059(3) 0.033(2) 0.0461(19) -0.0111(17) 0.0127(19) -0.0112(19)
C22 0.054(3) 0.029(2) 0.056(2) -0.0089(17) 0.0188(19) 0.0050(18)
C23 0.038(2) 0.032(2) 0.0497(19) -0.0041(17) 0.0102(17) 0.0019(16)
N1 0.0305(15) 0.0262(16) 0.0305(13) -0.0011(12) 0.0098(12) -0.0016(13)
O1 0.0285(13) 0.0264(13) 0.0387(11) -0.0028(10) 0.0090(10) 0.0002(10)
O2 0.0344(13) 0.0273(12) 0.0310(10) 0.0014(10) 0.0097(10) -0.0021(10)
O3 0.0395(15) 0.0458(17) 0.0520(14) 0.0146(13) -0.0046(12) -0.0065(12)
F1 0.0433(12) 0.0560(14) 0.0516(11) -0.0192(10) 0.0086(10) -0.0106(10)
F2 0.0490(12) 0.0628(16) 0.0627(12) 0.0082(12) 0.0210(11) -0.0182(11)
F3 0.0334(12) 0.0487(14) 0.0854(15) -0.0066(12) 0.0045(11) 0.0085(10)
Br1 0.0478(3) 0.0276(2) 0.0447(2) -0.00301(15) 0.01087(17) -0.00704(16)

loop_
_atom_type_symbol
_atom_type_description
_atom_type_scat_dispersion_real
_atom_type_scat_dispersion_imag
_atom_type_scat_source
C C 0.0033 0.0016 'International Tables Vol C Tables 4.2.6.8 and 6.1.1.4'
H H 0.0000 0.0000 'International Tables Vol C Tables 4.2.6.8 and 6.1.1.4'
N N 0.0061 0.0033 'International Tables Vol C Tables 4.2.6.8 and 6.1.1.4'
O O 0.0106 0.0060 'International Tables Vol C Tables 4.2.6.8 and 6.1.1.4'
F F 0.0171 0.0103 'International Tables Vol C Tables 4.2.6.8 and 6.1.1.4'
Br Br -0.2901 2.4595 'International Tables Vol C Tables 4.2.6.8 and 6.1.1.4'

loop_
_geom_angle_atom_site_label_1
_geom_angle_atom_site_label_2
_geom_angle_atom_site_label_3
_geom_angle
C6 C1 C2 121.1(3)
C6 C1 Br1 119.8(2)
C2 C1 Br1 119.2(2)
C3 C2 C1 118.7(3)
C3 C2 H2 120.7
C1 C2 H2 120.7
C4 C3 C2 120.4(3)
C4 C3 H3 119.8
C2 C3 H3 119.8
C3 C4 O2 120.0(2)
C3 C4 C5 121.6(3)
O2 C4 C5 118.2(3)
C6 C5 C4 117.3(3)
C6 C5 C14 121.3(2)
C4 C5 C14 121.3(3)
C1 C6 C5 121.0(3)
C1 C6 H6 119.5
C5 C6 H6 119.5
O3 C7 O2 122.3(3)
O3 C7 C8 126.2(3)
O2 C7 C8 111.5(3)
C9 C8 C13 119.0(3)
C9 C8 C7 118.0(3)
C13 C8 C7 122.9(3)
C10 C9 C8 119.6(4)
C10 C9 H9 120.2
C8 C9 H9 120.2
C11 C10 C9 121.4(5)
C11 C10 H10 119.3
C9 C10 H10 119.3
C10 C11 C12 119.3(4)
C10 C11 H11 120.4
C12 C11 H11 120.4
C11 C12 C13 120.7(4)
C11 C12 H12 119.7
C13 C12 H12 119.7
C12 C13 C8 120.1(4)
C12 C13 H13 119.9
C8 C13 H13 119.9
C15 C14 N1 107.3(3)
C15 C14 C5 130.8(3)
N1 C14 C5 121.8(3)
C14 C15 O1 109.2(3)
C14 C15 C16 134.6(3)
O1 C15 C16 116.2(3)
F1 C16 F2 106.2(3)
F1 C16 F3 107.6(3)
F2 C16 F3 106.7(3)
F1 C16 C15 111.7(2)
F2 C16 C15 112.7(3)
F3 C16 C15 111.6(3)
N1 C17 O1 113.2(3)
N1 C17 C18 127.5(3)
O1 C17 C18 119.2(3)
C19 C18 C23 119.1(3)
C19 C18 C17 118.8(3)
C23 C18 C17 122.1(3)
C20 C19 C18 120.5(3)
C20 C19 H19 119.7
C18 C19 H19 119.7
C19 C20 C21 120.3(3)
C19 C20 H20 119.9
C21 C20 H20 119.9
C22 C21 C20 119.6(3)
C22 C21 H21 120.2
C20 C21 H21 120.2
C21 C22 C23 120.8(3)
C21 C22 H22 119.6
C23 C22 H22 119.6
C22 C23 C18 119.6(3)
C22 C23 H23 120.2
C18 C23 H23 120.2
C17 N1 C14 106.1(3)
C17 O1 C15 104.1(2)
C7 O2 C4 116.7(2)

loop_
_geom_bond_atom_site_label_1
_geom_bond_atom_site_label_2
_geom_bond_distance
C1 C6 1.375(4)
C1 C2 1.385(4)
C1 Br1 1.890(3)
C2 C3 1.381(4)
C2 H2 0.9300
C3 C4 1.369(4)
C3 H3 0.9300
C4 O2 1.399(4)
C4 C5 1.404(4)
C5 C6 1.385(4)
C5 C14 1.467(4)
C6 H6 0.9300
C7 O3 1.198(4)
C7 O2 1.367(4)
C7 C8 1.473(4)
C8 C9 1.380(5)
C8 C13 1.385(5)
C9 C10 1.378(5)
C9 H9 0.9300
C10 C11 1.361(7)
C10 H10 0.9300
C11 C12 1.362(6)
C11 H11 0.9300
C12 C13 1.379(5)
C12 H12 0.9300
C13 H13 0.9300
C14 C15 1.361(5)
C14 N1 1.395(4)
C15 O1 1.371(4)
C15 C16 1.479(5)
C16 F1 1.329(4)
C16 F2 1.335(4)
C16 F3 1.337(4)
C17 N1 1.297(4)
C17 O1 1.370(3)
C17 C18 1.451(4)
C18 C19 1.383(5)
C18 C23 1.390(4)
C19 C20 1.365(5)
C19 H19 0.9300
C20 C21 1.380(5)
C20 H20 0.9300
C21 C22 1.367(5)
C21 H21 0.9300
C22 C23 1.376(5)
C22 H22 0.9300
C23 H23 0.9300
